data_4515995
loop_
_publ_author_name
'Kalita, Pankaj'
'Goura, Joydeb'
'Herrera, Juan Manuel'
'Colacio, Enrique'
'Chandrasekhar, Vadapalli'

_publ_section_title
;
 Heterometallic Octanuclear
 Ni<sup>II</sup><sub>4</sub>Ln<sup>III</sup><sub>4</sub> (Ln = Y, Gd, Tb,
 Dy, Ho, Er) Complexes Containing
 Ni<sup>II</sup><sub>2</sub>Ln<sup>III</sup><sub>2</sub>O<sub>4</sub>
 Distorted Cubane Motifs: Synthesis, Structure, and Magnetic Properties.
;
_journal_issue 5
_journal_name_full 'ACS omega'
_journal_page_first 5202
_journal_page_last 5211
_journal_paper_doi 10.1021/acsomega.8b00292
_journal_volume 3
_journal_year 2018
_chemical_formula_moiety 'C64 H98 Dy4 N8 Ni4 O34, 2(H O)'
_chemical_formula_sum 'C64 H100 Dy4 N8 Ni4 O36'
_chemical_formula_weight 2442.35
_space_group_crystal_system monoclinic
_space_group_IT_number 14
_space_group_name_Hall '-P 2yn'
_space_group_name_H-M_alt 'P 1 21/n 1'
_atom_sites_solution_hydrogens mixed
_atom_sites_solution_primary dual
_audit_creation_date 2018-04-20
_audit_creation_method
;
Olex2 1.2-alpha
(compiled 2018.04.18 svn.r3501 for OlexSys, GUI svn.r5488)
;
_cell_angle_alpha 90
_cell_angle_beta 96.765(4)
_cell_angle_gamma 90
_cell_formula_units_Z 2
_cell_length_a 12.832(3)
_cell_length_b 15.413(3)
_cell_length_c 23.419(5)
_cell_measurement_reflns_used 3985
_cell_measurement_temperature 100(2)
_cell_measurement_theta_max 25.39
_cell_measurement_theta_min 2.18
_cell_volume 4599.6(17)
_computing_molecular_graphics 'Olex2 (Dolomanov et al., 2009)'
_computing_publication_material 'Olex2 (Dolomanov et al., 2009)'
_computing_structure_refinement 'ShelXL (Sheldrick, 2015)'
_computing_structure_solution 'ShelXT (Sheldrick, 2015)'
_diffrn_ambient_temperature 100(2)
_diffrn_detector 'Bruker APEX2 area detector'
_diffrn_detector_area_resol_mean 7.9
_diffrn_detector_type 'CCD area detector'
_diffrn_measured_fraction_theta_full 0.996
_diffrn_measured_fraction_theta_max 0.996
_diffrn_measurement_device 'three-circle diffractometer'
_diffrn_measurement_device_type 'Bruker APEX-II CCD'
_diffrn_measurement_method '\f and \w scans'
_diffrn_radiation_monochromator 'mirror optics'
_diffrn_radiation_probe x-ray
_diffrn_radiation_type MoK\a
_diffrn_radiation_wavelength 0.71073
_diffrn_reflns_av_R_equivalents 0.0633
_diffrn_reflns_av_unetI/netI 0.0743
_diffrn_reflns_Laue_measured_fraction_full 0.996
_diffrn_reflns_Laue_measured_fraction_max 0.996
_diffrn_reflns_limit_h_max 15
_diffrn_reflns_limit_h_min -14
_diffrn_reflns_limit_k_max 18
_diffrn_reflns_limit_k_min -18
_diffrn_reflns_limit_l_max 21
_diffrn_reflns_limit_l_min -28
_diffrn_reflns_number 24420
_diffrn_reflns_point_group_measured_fraction_full 0.996
_diffrn_reflns_point_group_measured_fraction_max 0.996
_diffrn_reflns_theta_full 25.499
_diffrn_reflns_theta_max 25.499
_diffrn_reflns_theta_min 1.585
_diffrn_source 'microfocus sealed X-ray tube'
_diffrn_source_type 'Incoatec I\ms'
_diffrn_standards_number 0
_exptl_absorpt_coefficient_mu 4.088
_exptl_absorpt_correction_T_max 1
_exptl_absorpt_correction_T_min 0.662367
_exptl_absorpt_correction_type multi-scan
_exptl_absorpt_process_details
'SADABS v.2.10 (Bruker,2003) was used for absorption correction. R(int) was 0.0787 before and 0.0334 after correction. The Ratio of minimum to maximum transmission is 0.6624. The \l/2 correction factor is 0.0015.'
_exptl_crystal_density_diffrn 1.763
_exptl_crystal_description block
_exptl_crystal_F_000 2408
_exptl_crystal_size_max 0.14
_exptl_crystal_size_mid 0.11
_exptl_crystal_size_min 0.08
_refine_diff_density_max 1.692
_refine_diff_density_min -1.421
_refine_diff_density_rms 0.213
_refine_ls_extinction_method none
_refine_ls_goodness_of_fit_ref 1.061
_refine_ls_hydrogen_treatment mixed
_refine_ls_matrix_type full
_refine_ls_number_parameters 536
_refine_ls_number_reflns 8541
_refine_ls_number_restraints 4
_refine_ls_restrained_S_all 1.061
_refine_ls_R_factor_all 0.0702
_refine_ls_R_factor_gt 0.0484
_refine_ls_shift/su_max 0.001
_refine_ls_shift/su_mean 0.000
_refine_ls_structure_factor_coef Fsqd
_refine_ls_weighting_details 'w=1/[\s^2^(Fo^2^)+(0.0631P)^2^] where P=(Fo^2^+2Fc^2^)/3'
_refine_ls_weighting_scheme calc
_refine_ls_wR_factor_gt 0.1129
_refine_ls_wR_factor_ref 0.1313
_reflns_Friedel_coverage 0.000
_reflns_number_gt 6473
_reflns_number_total 8541
_reflns_threshold_expression 'I > 2\s(I)'
_cod_data_source_file ao8b00292_si_001.cif
_cod_data_source_block vc_pk_ni4dy4
_cod_original_cell_volume 4599.6(16)
_cod_database_code 4515995
_shelx_shelxl_version_number 2016/4
_shelx_space_group_comment
;
The symmetry employed for this shelxl refinement is uniquely defined
by the following loop, which should always be used as a source of
symmetry information in preference to the above space-group names.
They are only intended as comments.
;
_shelx_estimated_absorpt_t_max 0.736
_shelx_estimated_absorpt_t_min 0.598
_olex2_refinement_description
;
1. Fixed Uiso
 At 1.2 times of:
  All C(H) groups, All C(H,H) groups, All N(H) groups
 At 1.5 times of:
  All C(H,H,H) groups, All O(H) groups
2. Restrained distances
 H2-O2 = O3-H3 = O1-H1
 0.84 with sigma of 0.002
 H2-Ni1
 2.5 with sigma of 0.002
3. Uiso/Uaniso restraints and constraints
Uanis(O3B) = Uanis(O3A)
4.a Riding coordinates:
 O3B(H3B), O4(H4)
4.b Ternary CH refined with riding coordinates:
 N2A(H2A), N2B(H2B)
4.c Secondary CH2 refined with riding coordinates:
 C8A(H8AA,H8AB), C8B(H8BA,H8BB), C9A(H9AA,H9AB), C9B(H9BA,H9BB), C10A(H10A,
 H10B), C10B(H10C,H10D), C11A(H11A,H11B), C11B(H11C,H11D)
4.d Aromatic/amide H refined with riding coordinates:
 C3A(H3AA), C3B(H3BA), C4A(H4A), C4B(H4B), C5A(H5A), C5B(H5B), C7A(H7A),
 C7B(H7B)
4.e Idealised Me refined as rotating group:
 C2C(H2CA,H2CB,H2CC), C2D(H2DA,H2DB,H2DC), C2E(H2EA,H2EB,H2EC), C2F(H2FA,H2FB,
 H2FC), C12A(H12A,H12B,H12C), C12B(H12D,H12E,H12F)
4.f Idealised tetrahedral OH refined as rotating group:
 O3A(H3A)
;
_olex2_submission_special_instructions 'No special instructions were received'

loop_
_space_group_symop_operation_xyz
'x, y, z'
'-x+1/2, y+1/2, -z+1/2'
'-x, -y, -z'
'x-1/2, -y-1/2, z-1/2'

loop_
_atom_site_label
_atom_site_type_symbol
_atom_site_fract_x
_atom_site_fract_y
_atom_site_fract_z
_atom_site_U_iso_or_equiv
_atom_site_adp_type
_atom_site_occupancy
_atom_site_site_symmetry_order
_atom_site_calc_flag
_atom_site_refinement_flags_posn
Dy1 Dy 0.48111(3) 0.31561(2) 0.49707(2) 0.02025(12) Uani 1 1 d .
Dy2 Dy 0.52425(3) 0.50640(2) 0.61940(2) 0.02144(12) Uani 1 1 d .
Ni1 Ni 0.32811(8) 0.30743(6) 0.36327(4) 0.0255(3) Uani 1 1 d D
Ni2 Ni 0.57949(7) 0.28368(6) 0.36705(4) 0.0226(2) Uani 1 1 d .
O1 O 0.5540(4) 0.4339(3) 0.5406(2) 0.0268(12) Uani 1 1 d D
H1 H 0.583(5) 0.464(4) 0.517(2) 0.05(3) Uiso 1 1 d D
O1A O 0.3801(4) 0.1722(3) 0.4958(2) 0.0246(12) Uani 1 1 d .
O1B O 0.5486(4) 0.4899(3) 0.2831(2) 0.0285(13) Uani 1 1 d .
O1C O 0.2172(4) 0.3902(3) 0.3244(2) 0.0283(13) Uani 1 1 d .
O1D O 0.6920(4) 0.2125(3) 0.4181(2) 0.0255(12) Uani 1 1 d .
O1E O 0.5133(4) 0.2611(3) 0.5914(2) 0.0281(13) Uani 1 1 d .
O1F O 0.3292(4) 0.3496(3) 0.5377(2) 0.0302(13) Uani 1 1 d .
O2 O 0.3723(4) 0.3920(3) 0.4278(2) 0.0233(12) Uani 1 1 d D
H2 H 0.3251(18) 0.426(3) 0.436(2) 0.15(7) Uiso 1 1 d D
O2A O 0.4580(4) 0.2315(3) 0.4075(2) 0.0205(11) Uani 1 1 d .
O2B O 0.4499(4) 0.3606(3) 0.3232(2) 0.0233(12) Uani 1 1 d .
O2C O 0.3055(4) 0.5154(3) 0.3349(2) 0.0267(13) Uani 1 1 d .
O2D O 0.6363(4) 0.2369(3) 0.5043(2) 0.0289(13) Uani 1 1 d .
O2E O 0.5352(4) 0.3646(3) 0.6579(2) 0.0295(13) Uani 1 1 d .
O2F O 0.3541(4) 0.4559(3) 0.6026(2) 0.0311(13) Uani 1 1 d .
O3 O 0.5767(4) 0.3804(3) 0.4250(2) 0.0205(11) Uani 1 1 d D
H3 H 0.6415(13) 0.389(5) 0.432(4) 0.05(3) Uiso 1 1 d D
O3A O 0.8475(6) 0.4602(6) 0.2765(4) 0.092(2) Uani 1 1 d .
H3A H 0.824570 0.436733 0.245161 0.138 Uiso 1 1 calc GR
O3B O 0.0858(6) 0.1731(6) 0.4820(4) 0.092(2) Uani 1 1 d .
H3B H 0.053778 0.128228 0.469467 0.138 Uiso 1 1 d R
N1A N 0.5651(5) 0.1874(4) 0.3102(3) 0.0273(16) Uani 1 1 d .
N1B N 0.2935(5) 0.2277(4) 0.2964(3) 0.0322(17) Uani 1 1 d .
N2A N 0.6975(5) 0.3276(4) 0.3165(3) 0.0289(16) Uani 1 1 d .
H2A H 0.665163 0.372544 0.289122 0.035 Uiso 1 1 calc R
N2B N 0.2043(5) 0.2401(4) 0.3958(3) 0.0320(17) Uani 1 1 d .
H2B H 0.236095 0.193839 0.422273 0.038 Uiso 1 1 calc R
C1A C 0.4479(6) 0.1446(4) 0.4094(3) 0.0247(18) Uani 1 1 d .
C1B C 0.4312(6) 0.3740(5) 0.2655(3) 0.0278(19) Uani 1 1 d .
C1C C 0.2234(6) 0.4705(5) 0.3195(3) 0.0278(18) Uani 1 1 d .
C1D C 0.7020(6) 0.2098(5) 0.4726(4) 0.0284(19) Uani 1 1 d .
C1E C 0.5192(6) 0.2875(5) 0.6426(4) 0.0259(18) Uani 1 1 d .
C1F C 0.2984(6) 0.3986(5) 0.5747(4) 0.0280(19) Uani 1 1 d .
C2A C 0.4025(6) 0.1097(5) 0.4566(3) 0.0255(18) Uani 1 1 d .
C2B C 0.4828(6) 0.4451(5) 0.2432(4) 0.0313(19) Uani 1 1 d .
C2C C 0.1277(7) 0.5165(5) 0.2919(5) 0.048(3) Uani 1 1 d .
H2CA H 0.146019 0.550853 0.259264 0.071 Uiso 1 1 calc GR
H2CB H 0.100696 0.554970 0.320011 0.071 Uiso 1 1 calc GR
H2CC H 0.073894 0.473808 0.278237 0.071 Uiso 1 1 calc GR
C2D C 0.8041(6) 0.1725(5) 0.5025(4) 0.034(2) Uani 1 1 d .
H2DA H 0.788312 0.127207 0.529572 0.051 Uiso 1 1 calc GR
H2DB H 0.844846 0.218707 0.523382 0.051 Uiso 1 1 calc GR
H2DC H 0.844950 0.147422 0.473706 0.051 Uiso 1 1 calc GR
C2E C 0.5107(7) 0.2212(5) 0.6877(4) 0.040(2) Uani 1 1 d .
H2EA H 0.450329 0.183551 0.676156 0.060 Uiso 1 1 calc GR
H2EB H 0.501107 0.250069 0.724039 0.060 Uiso 1 1 calc GR
H2EC H 0.574877 0.186264 0.692813 0.060 Uiso 1 1 calc GR
C2F C 0.1889(6) 0.3855(7) 0.5909(4) 0.052(3) Uani 1 1 d .
H2FA H 0.155300 0.336910 0.568844 0.078 Uiso 1 1 calc GR
H2FB H 0.147536 0.438324 0.582367 0.078 Uiso 1 1 calc GR
H2FC H 0.192727 0.372589 0.632116 0.078 Uiso 1 1 calc GR
C3A C 0.3831(6) 0.0229(5) 0.4611(4) 0.032(2) Uani 1 1 d .
H3AA H 0.351455 0.001926 0.493112 0.038 Uiso 1 1 calc R
C3B C 0.4652(7) 0.4675(6) 0.1861(4) 0.040(2) Uani 1 1 d .
H3BA H 0.502574 0.514315 0.171723 0.048 Uiso 1 1 calc R
C4A C 0.4091(7) -0.0353(5) 0.4196(4) 0.036(2) Uani 1 1 d .
H4A H 0.394362 -0.095484 0.422510 0.043 Uiso 1 1 calc R
C4B C 0.3934(8) 0.4217(6) 0.1501(4) 0.048(3) Uani 1 1 d .
H4B H 0.376634 0.439588 0.111261 0.058 Uiso 1 1 calc R
C5A C 0.4562(7) -0.0037(5) 0.3746(4) 0.033(2) Uani 1 1 d .
H5A H 0.475903 -0.043247 0.346631 0.039 Uiso 1 1 calc R
C5B C 0.3453(8) 0.3495(6) 0.1701(4) 0.048(3) Uani 1 1 d .
H5B H 0.299986 0.315576 0.143963 0.057 Uiso 1 1 calc R
C6A C 0.4769(6) 0.0864(5) 0.3680(3) 0.0297(19) Uani 1 1 d .
C6B C 0.3617(7) 0.3253(5) 0.2281(4) 0.037(2) Uani 1 1 d .
C7A C 0.5321(6) 0.1113(5) 0.3192(3) 0.0282(19) Uani 1 1 d .
H7A H 0.544188 0.067339 0.292325 0.034 Uiso 1 1 calc R
C7B C 0.3026(7) 0.2502(5) 0.2455(4) 0.036(2) Uani 1 1 d .
H7B H 0.268008 0.215321 0.215661 0.043 Uiso 1 1 calc R
C8A C 0.6245(7) 0.2028(6) 0.2608(4) 0.038(2) Uani 1 1 d .
H8AA H 0.581703 0.237187 0.230968 0.046 Uiso 1 1 calc R
H8AB H 0.642459 0.146834 0.243645 0.046 Uiso 1 1 calc R
C8B C 0.2187(6) 0.1587(5) 0.3074(4) 0.036(2) Uani 1 1 d .
H8BA H 0.256576 0.108649 0.326434 0.043 Uiso 1 1 calc R
H8BB H 0.179720 0.138659 0.270790 0.043 Uiso 1 1 calc R
C9A C 0.7239(6) 0.2519(5) 0.2827(4) 0.036(2) Uani 1 1 d .
H9AA H 0.772201 0.213208 0.306918 0.044 Uiso 1 1 calc R
H9AB H 0.759748 0.271364 0.249735 0.044 Uiso 1 1 calc R
C9B C 0.1433(6) 0.1966(5) 0.3461(4) 0.037(2) Uani 1 1 d .
H9BA H 0.096150 0.239008 0.324325 0.045 Uiso 1 1 calc R
H9BB H 0.099589 0.149858 0.359888 0.045 Uiso 1 1 calc R
C10A C 0.7886(6) 0.3676(5) 0.3514(4) 0.032(2) Uani 1 1 d .
H10A H 0.816398 0.325697 0.381514 0.039 Uiso 1 1 calc R
H10B H 0.764002 0.419203 0.371128 0.039 Uiso 1 1 calc R
C10B C 0.1368(7) 0.2951(6) 0.4287(4) 0.046(3) Uani 1 1 d .
H10C H 0.108223 0.343629 0.403956 0.055 Uiso 1 1 calc R
H10D H 0.180626 0.320350 0.462263 0.055 Uiso 1 1 calc R
C11A C 0.8786(7) 0.3952(6) 0.3177(4) 0.045(2) Uani 1 1 d .
H11A H 0.937514 0.417241 0.344921 0.054 Uiso 1 1 calc R
H11B H 0.903939 0.343906 0.297949 0.054 Uiso 1 1 calc R
C11B C 0.0477(8) 0.2464(8) 0.4494(5) 0.078(4) Uani 1 1 d .
H11C H 0.009179 0.284972 0.473479 0.093 Uiso 1 1 calc R
H11D H -0.001606 0.227345 0.416096 0.093 Uiso 1 1 calc R
C12A C 0.3292(6) 0.1428(5) 0.5444(3) 0.034(2) Uani 1 1 d .
H12A H 0.375106 0.101683 0.567293 0.050 Uiso 1 1 calc GR
H12B H 0.262843 0.114180 0.530535 0.050 Uiso 1 1 calc GR
H12C H 0.315288 0.192668 0.568370 0.050 Uiso 1 1 calc GR
C12B C 0.6083(7) 0.5595(5) 0.2624(4) 0.039(2) Uani 1 1 d .
H12D H 0.560558 0.605676 0.246910 0.059 Uiso 1 1 calc GR
H12E H 0.647715 0.537788 0.231934 0.059 Uiso 1 1 calc GR
H12F H 0.657224 0.582466 0.294014 0.059 Uiso 1 1 calc GR
O4 O 0.7574(6) 0.4054(5) 0.1716(3) 0.077(2) Uani 1 1 d .
H4 H 0.698691 0.378040 0.162023 0.116 Uiso 1 1 d R

loop_
_atom_site_aniso_label
_atom_site_aniso_U_11
_atom_site_aniso_U_22
_atom_site_aniso_U_33
_atom_site_aniso_U_23
_atom_site_aniso_U_13
_atom_site_aniso_U_12
Dy1 0.0239(2) 0.0177(2) 0.0193(2) -0.00161(15) 0.00306(15) -0.00019(14)
Dy2 0.0242(2) 0.0188(2) 0.0214(2) -0.00181(15) 0.00281(16) 0.00007(14)
Ni1 0.0232(5) 0.0221(5) 0.0299(6) -0.0013(5) -0.0022(4) -0.0013(4)
Ni2 0.0249(5) 0.0217(5) 0.0213(6) -0.0028(4) 0.0024(4) 0.0018(4)
O1 0.032(3) 0.022(3) 0.027(3) -0.001(3) 0.007(3) -0.008(2)
O1A 0.029(3) 0.023(3) 0.022(3) -0.003(2) 0.008(2) -0.003(2)
O1B 0.036(3) 0.026(3) 0.025(3) -0.001(2) 0.006(3) -0.004(2)
O1C 0.025(3) 0.018(3) 0.039(4) -0.003(3) -0.004(2) 0.000(2)
O1D 0.030(3) 0.026(3) 0.020(3) -0.005(2) 0.001(2) 0.005(2)
O1E 0.038(3) 0.023(3) 0.024(3) -0.003(2) 0.006(3) -0.004(2)
O1F 0.026(3) 0.032(3) 0.034(3) -0.010(3) 0.009(3) -0.002(2)
O2 0.023(3) 0.024(3) 0.023(3) -0.002(2) 0.001(2) 0.003(2)
O2A 0.021(3) 0.021(3) 0.019(3) -0.002(2) 0.001(2) 0.001(2)
O2B 0.022(3) 0.025(3) 0.021(3) 0.001(2) -0.003(2) 0.004(2)
O2C 0.018(3) 0.028(3) 0.032(3) -0.002(3) -0.004(2) 0.001(2)
O2D 0.027(3) 0.034(3) 0.025(3) -0.004(3) 0.004(2) 0.004(2)
O2E 0.037(3) 0.023(3) 0.029(3) 0.001(3) 0.006(3) -0.005(2)
O2F 0.022(3) 0.032(3) 0.040(4) -0.003(3) 0.006(3) -0.003(2)
O3 0.019(3) 0.022(3) 0.020(3) -0.001(2) 0.001(2) 0.002(2)
O3A 0.047(3) 0.126(5) 0.104(5) 0.061(4) 0.014(3) -0.013(3)
O3B 0.047(3) 0.126(5) 0.104(5) 0.061(4) 0.014(3) -0.013(3)
N1A 0.025(4) 0.034(4) 0.022(4) -0.005(3) 0.000(3) 0.003(3)
N1B 0.031(4) 0.031(4) 0.034(5) 0.000(3) -0.001(3) 0.001(3)
N2A 0.031(4) 0.029(4) 0.026(4) -0.002(3) 0.002(3) 0.008(3)
N2B 0.024(3) 0.035(4) 0.035(4) -0.004(3) -0.007(3) -0.007(3)
C1A 0.025(4) 0.013(4) 0.033(5) -0.001(3) -0.008(4) 0.006(3)
C1B 0.023(4) 0.045(5) 0.015(4) 0.003(4) -0.001(3) 0.009(4)
C1C 0.027(4) 0.036(5) 0.020(5) 0.001(4) 0.002(3) -0.003(4)
C1D 0.034(5) 0.017(4) 0.034(5) 0.002(4) 0.002(4) -0.001(3)
C1E 0.027(4) 0.022(4) 0.030(5) -0.004(4) 0.007(4) 0.002(3)
C1F 0.018(4) 0.036(5) 0.032(5) 0.004(4) 0.011(4) -0.004(4)
C2A 0.029(4) 0.016(4) 0.030(5) -0.007(4) -0.005(4) 0.000(3)
C2B 0.036(5) 0.031(5) 0.026(5) -0.004(4) 0.004(4) 0.005(4)
C2C 0.026(5) 0.038(5) 0.075(8) 0.015(5) -0.012(5) -0.007(4)
C2D 0.035(5) 0.042(5) 0.026(5) 0.000(4) 0.003(4) 0.017(4)
C2E 0.065(6) 0.021(4) 0.034(6) 0.006(4) 0.005(5) -0.011(4)
C2F 0.028(5) 0.066(7) 0.064(7) -0.028(6) 0.016(5) -0.013(5)
C3A 0.030(5) 0.033(5) 0.030(5) 0.003(4) -0.006(4) -0.005(4)
C3B 0.054(6) 0.038(5) 0.028(5) 0.008(4) -0.001(4) -0.001(4)
C4A 0.048(5) 0.022(4) 0.034(5) -0.004(4) -0.011(4) -0.004(4)
C4B 0.075(7) 0.043(6) 0.022(5) -0.005(4) -0.014(5) 0.008(5)
C5A 0.038(5) 0.028(5) 0.029(5) -0.008(4) -0.007(4) 0.004(4)
C5B 0.060(6) 0.041(6) 0.038(6) 0.000(5) -0.014(5) -0.007(5)
C6A 0.031(4) 0.038(5) 0.018(4) -0.003(4) -0.008(4) 0.001(4)
C6B 0.041(5) 0.034(5) 0.035(6) 0.001(4) -0.009(4) 0.004(4)
C7A 0.036(5) 0.025(4) 0.021(5) -0.009(4) -0.006(4) 0.003(4)
C7B 0.037(5) 0.030(5) 0.037(6) -0.012(4) -0.014(4) 0.007(4)
C8A 0.046(5) 0.041(5) 0.030(5) 0.001(4) 0.013(4) 0.006(4)
C8B 0.031(5) 0.020(4) 0.054(6) -0.007(4) -0.002(4) -0.010(4)
C9A 0.042(5) 0.042(5) 0.029(5) -0.002(4) 0.018(4) 0.013(4)
C9B 0.022(4) 0.038(5) 0.049(6) 0.004(4) -0.009(4) -0.007(4)
C10A 0.020(4) 0.033(5) 0.045(6) 0.001(4) 0.011(4) -0.003(3)
C10B 0.029(5) 0.075(7) 0.033(6) -0.009(5) 0.003(4) -0.019(5)
C11A 0.033(5) 0.052(6) 0.054(7) -0.010(5) 0.018(5) -0.005(4)
C11B 0.037(6) 0.120(11) 0.074(9) 0.055(8) 0.003(6) -0.017(7)
C12A 0.030(4) 0.037(5) 0.033(5) 0.002(4) 0.002(4) -0.007(4)
C12B 0.051(6) 0.034(5) 0.034(5) 0.002(4) 0.012(4) 0.000(4)
O4 0.092(6) 0.091(6) 0.051(5) 0.001(4) 0.016(4) 0.024(5)

loop_
_atom_type_symbol
_atom_type_description
_atom_type_scat_dispersion_real
_atom_type_scat_dispersion_imag
_atom_type_scat_source
C C 0.0033 0.0016 'International Tables Vol C Tables 4.2.6.8 and 6.1.1.4'
H H 0.0000 0.0000 'International Tables Vol C Tables 4.2.6.8 and 6.1.1.4'
Dy Dy -0.1892 4.4098 'International Tables Vol C Tables 4.2.6.8 and 6.1.1.4'
N N 0.0061 0.0033 'International Tables Vol C Tables 4.2.6.8 and 6.1.1.4'
Ni Ni 0.3393 1.1124 'International Tables Vol C Tables 4.2.6.8 and 6.1.1.4'
O O 0.0106 0.0060 'International Tables Vol C Tables 4.2.6.8 and 6.1.1.4'

loop_
_geom_angle_atom_site_label_1
_geom_angle_atom_site_label_2
_geom_angle_atom_site_label_3
_geom_angle
_geom_angle_site_symmetry_1
_geom_angle_site_symmetry_3
Ni1 Dy1 Dy2 55.378(19) . 3_666
Ni2 Dy1 Dy2 57.23(2) . 3_666
Ni2 Dy1 Ni1 55.39(3) . .
O1 Dy1 Dy2 73.44(14) . 3_666
O1 Dy1 Ni1 126.68(14) . .
O1 Dy1 Ni2 109.87(15) . .
O1 Dy1 O1A 153.09(19) . .
O1 Dy1 O1E 81.14(19) . .
O1 Dy1 O1F 87.44(19) . .
O1 Dy1 O2 95.11(18) . .
O1 Dy1 O2A 145.20(18) . .
O1 Dy1 O2D 94.84(19) . .
O1 Dy1 O3 76.26(18) . .
O1A Dy1 Dy2 129.65(12) . 3_666
O1A Dy1 Ni1 74.27(12) . .
O1A Dy1 Ni2 95.95(12) . .
O1E Dy1 Dy2 154.50(12) . 3_666
O1E Dy1 Ni1 147.72(13) . .
O1E Dy1 Ni2 137.04(13) . .
O1E Dy1 O1A 74.63(17) . .
O1E Dy1 O2A 127.15(17) . .
O1E Dy1 O3 139.08(17) . .
O1F Dy1 Dy2 100.51(13) . 3_666
O1F Dy1 Ni1 88.02(13) . .
O1F Dy1 Ni2 143.16(13) . .
O1F Dy1 O1A 75.64(17) . .
O1F Dy1 O1E 76.10(19) . .
O1F Dy1 O2 73.06(19) . .
O1F Dy1 O2A 116.47(17) . .
O1F Dy1 O3 135.32(18) . .
O2 Dy1 Dy2 35.97(12) . 3_666
O2 Dy1 Ni1 33.71(13) . .
O2 Dy1 Ni2 73.20(13) . .
O2 Dy1 O1A 99.63(17) . .
O2 Dy1 O1E 149.07(18) . .
O2 Dy1 O2A 70.72(17) . .
O2 Dy1 O3 67.48(17) . .
O2A Dy1 Dy2 77.35(11) . 3_666
O2A Dy1 Ni1 38.43(11) . .
O2A Dy1 Ni2 36.26(11) . .
O2A Dy1 O1A 61.61(16) . .
O2D Dy1 Dy2 111.50(13) . 3_666
O2D Dy1 Ni1 115.61(13) . .
O2D Dy1 Ni2 65.88(13) . .
O2D Dy1 O1A 88.74(17) . .
O2D Dy1 O1E 71.99(18) . .
O2D Dy1 O1F 147.22(19) . .
O2D Dy1 O2 138.87(18) . .
O2D Dy1 O2A 78.59(16) . .
O2D Dy1 O3 76.42(18) . .
O3 Dy1 Dy2 35.08(11) . 3_666
O3 Dy1 Ni1 70.54(12) . .
O3 Dy1 Ni2 34.68(12) . .
O3 Dy1 O1A 130.29(17) . .
O3 Dy1 O2A 68.97(16) . .
Ni1 Dy2 Dy1 56.92(2) 3_666 3_666
O1 Dy2 Dy1 76.22(14) . 3_666
O1 Dy2 Ni1 111.76(14) . 3_666
O1 Dy2 O1B 149.71(18) . 3_666
O1 Dy2 O2 77.75(19) . 3_666
O1 Dy2 O2B 147.96(19) . 3_666
O1 Dy2 O2C 93.74(19) . 3_666
O1 Dy2 O2E 81.00(19) . .
O1 Dy2 O2F 86.59(19) . .
O1 Dy2 O3 98.37(18) . 3_666
O1B Dy2 Dy1 129.33(11) 3_666 3_666
O1B Dy2 Ni1 97.45(11) 3_666 3_666
O2 Dy2 Dy1 34.70(12) 3_666 3_666
O2 Dy2 Ni1 35.32(12) 3_666 3_666
O2 Dy2 O1B 132.29(16) 3_666 3_666
O2 Dy2 O2B 70.20(17) 3_666 3_666
O2B Dy2 Dy1 77.48(12) 3_666 3_666
O2B Dy2 Ni1 36.88(12) 3_666 3_666
O2B Dy2 O1B 62.22(16) 3_666 3_666
O2C Dy2 Dy1 111.27(13) 3_666 3_666
O2C Dy2 Ni1 66.05(12) 3_666 3_666
O2C Dy2 O1B 90.84(18) 3_666 3_666
O2C Dy2 O2 76.57(18) 3_666 3_666
O2C Dy2 O2B 79.10(16) 3_666 3_666
O2C Dy2 O2E 71.48(18) 3_666 .
O2C Dy2 O3 138.37(17) 3_666 3_666
O2E Dy2 Dy1 157.17(13) . 3_666
O2E Dy2 Ni1 136.10(13) . 3_666
O2E Dy2 O1B 72.13(17) . 3_666
O2E Dy2 O2 140.05(18) . 3_666
O2E Dy2 O2B 124.52(18) . 3_666
O2F Dy2 Dy1 100.44(14) . 3_666
O2F Dy2 Ni1 143.05(13) . 3_666
O2F Dy2 O1B 73.91(18) . 3_666
O2F Dy2 O2 134.72(18) . 3_666
O2F Dy2 O2B 116.07(18) . 3_666
O2F Dy2 O2C 147.44(19) . 3_666
O2F Dy2 O2E 76.44(19) . .
O2F Dy2 O3 73.31(18) . 3_666
O3 Dy2 Dy1 36.36(12) 3_666 3_666
O3 Dy2 Ni1 72.47(12) 3_666 3_666
O3 Dy2 O1B 97.91(17) 3_666 3_666
O3 Dy2 O2 67.50(17) 3_666 3_666
O3 Dy2 O2B 69.66(16) 3_666 3_666
O3 Dy2 O2E 149.72(18) 3_666 .
Dy2 Ni1 Dy1 67.71(2) 3_666 .
O1C Ni1 Dy1 131.60(15) . .
O1C Ni1 Dy2 82.90(14) . 3_666
O1C Ni1 O2A 173.54(19) . .
O1C Ni1 O2B 94.2(2) . .
O1C Ni1 N2B 87.3(2) . .
O2 Ni1 Dy1 39.68(14) . .
O2 Ni1 Dy2 43.33(14) . 3_666
O2 Ni1 O1C 92.8(2) . .
O2 Ni1 O2A 82.00(19) . .
O2 Ni1 O2B 85.6(2) . .
O2 Ni1 N2B 101.7(2) . .
O2A Ni1 Dy1 44.08(12) . .
O2A Ni1 Dy2 90.68(13) . 3_666
O2B Ni1 Dy1 90.98(13) . .
O2B Ni1 Dy2 44.92(14) . 3_666
O2B Ni1 O2A 81.56(19) . .
O2B Ni1 N2B 172.4(2) . .
N1B Ni1 Dy1 140.67(19) . .
N1B Ni1 Dy2 132.4(2) . 3_666
N1B Ni1 O1C 87.5(2) . .
N1B Ni1 O2 175.5(3) . .
N1B Ni1 O2A 97.4(2) . .
N1B Ni1 O2B 89.9(2) . .
N1B Ni1 N2B 82.7(3) . .
N2B Ni1 Dy1 93.53(18) . .
N2B Ni1 Dy2 142.66(19) . 3_666
N2B Ni1 O2A 97.5(2) . .
O1D Ni2 Dy1 82.50(15) . .
O1D Ni2 O2A 92.4(2) . .
O1D Ni2 O2B 172.4(2) . .
O1D Ni2 N2A 89.8(2) . .
O2A Ni2 Dy1 44.32(13) . .
O2A Ni2 O2B 81.63(19) . .
O2A Ni2 N2A 172.9(2) . .
O2B Ni2 Dy1 89.98(14) . .
O3 Ni2 Dy1 42.91(14) . .
O3 Ni2 O1D 94.0(2) . .
O3 Ni2 O2A 84.6(2) . .
O3 Ni2 O2B 80.96(19) . .
O3 Ni2 N2A 102.0(2) . .
N1A Ni2 Dy1 132.8(2) . .
N1A Ni2 O1D 89.7(2) . .
N1A Ni2 O2A 90.1(2) . .
N1A Ni2 O2B 94.9(2) . .
N1A Ni2 O3 173.6(2) . .
N1A Ni2 N2A 83.2(3) . .
N2A Ni2 Dy1 142.75(17) . .
N2A Ni2 O2B 96.7(2) . .
Dy1 O1 H1 109(5) . .
Dy2 O1 Dy1 133.0(3) . .
Dy2 O1 H1 114(5) . .
C2A O1A Dy1 117.7(4) . .
C2A O1A C12A 116.8(6) . .
C12A O1A Dy1 122.3(4) . .
C2B O1B Dy2 111.0(5) . 3_666
C2B O1B C12B 117.0(6) . .
C12B O1B Dy2 123.3(4) . 3_666
C1C O1C Ni1 127.8(5) . .
C1D O1D Ni2 125.3(5) . .
C1E O1E Dy1 139.7(5) . .
C1F O1F Dy1 140.2(5) . .
Dy1 O2 Dy2 109.33(19) . 3_666
Dy1 O2 H2 124(4) . .
Dy2 O2 H2 98(5) 3_666 .
Ni1 O2 Dy1 106.6(2) . .
Ni1 O2 Dy2 101.4(2) . 3_666
Ni1 O2 H2 115.0(5) . .
Ni1 O2A Dy1 97.49(17) . .
Ni2 O2A Dy1 99.42(18) . .
Ni2 O2A Ni1 98.5(2) . .
C1A O2A Dy1 119.9(5) . .
C1A O2A Ni1 118.4(4) . .
C1A O2A Ni2 118.7(5) . .
Ni1 O2B Dy2 98.2(2) . 3_666
Ni1 O2B Ni2 98.3(2) . .
Ni2 O2B Dy2 98.61(18) . 3_666
C1B O2B Dy2 114.5(5) . 3_666
C1B O2B Ni1 116.9(4) . .
C1B O2B Ni2 125.5(4) . .
C1C O2C Dy2 138.3(5) . 3_666
C1D O2D Dy1 139.4(5) . .
C1E O2E Dy2 140.4(5) . .
C1F O2F Dy2 141.9(5) . .
Dy1 O3 H3 119(6) . .
Dy2 O3 Dy1 108.55(19) 3_666 .
Dy2 O3 H3 117(6) 3_666 .
Ni2 O3 Dy1 102.4(2) . .
Ni2 O3 Dy2 107.7(2) . 3_666
Ni2 O3 H3 99(6) . .
C11A O3A H3A 109.5 . .
C11B O3B H3B 110.1 . .
C7A N1A Ni2 125.7(6) . .
C7A N1A C8A 119.3(7) . .
C8A N1A Ni2 112.9(5) . .
C7B N1B Ni1 122.4(6) . .
C7B N1B C8B 120.0(7) . .
C8B N1B Ni1 113.2(5) . .
Ni2 N2A H2A 107.9 . .
C9A N2A Ni2 105.7(5) . .
C9A N2A H2A 107.9 . .
C9A N2A C10A 114.2(6) . .
C10A N2A Ni2 113.0(5) . .
C10A N2A H2A 107.9 . .
Ni1 N2B H2B 107.7 . .
C9B N2B Ni1 106.8(5) . .
C9B N2B H2B 107.7 . .
C9B N2B C10B 112.2(6) . .
C10B N2B Ni1 114.4(5) . .
C10B N2B H2B 107.7 . .
O2A C1A C2A 117.0(7) . .
O2A C1A C6A 125.3(7) . .
C6A C1A C2A 117.7(7) . .
O2B C1B C2B 116.7(7) . .
O2B C1B C6B 124.6(8) . .
C6B C1B C2B 118.6(7) . .
O1C C1C O2C 124.8(7) . .
O1C C1C C2C 116.9(7) . .
O2C C1C C2C 118.2(7) . .
O1D C1D C2D 117.0(7) . .
O2D C1D O1D 126.0(7) . .
O2D C1D C2D 117.0(7) . .
O1E C1E C2E 117.1(7) . .
O2E C1E O1E 124.6(7) . .
O2E C1E C2E 118.3(7) . .
O1F C1F O2F 125.0(7) . .
O1F C1F C2F 118.2(7) . .
O2F C1F C2F 116.6(7) . .
O1A C2A C1A 113.0(6) . .
C3A C2A O1A 125.2(8) . .
C3A C2A C1A 121.8(8) . .
O1B C2B C1B 114.5(7) . .
O1B C2B C3B 123.8(8) . .
C3B C2B C1B 121.7(8) . .
C1C C2C H2CA 109.5 . .
C1C C2C H2CB 109.5 . .
C1C C2C H2CC 109.5 . .
H2CA C2C H2CB 109.5 . .
H2CA C2C H2CC 109.5 . .
H2CB C2C H2CC 109.5 . .
C1D C2D H2DA 109.5 . .
C1D C2D H2DB 109.5 . .
C1D C2D H2DC 109.5 . .
H2DA C2D H2DB 109.5 . .
H2DA C2D H2DC 109.5 . .
H2DB C2D H2DC 109.5 . .
C1E C2E H2EA 109.5 . .
C1E C2E H2EB 109.5 . .
C1E C2E H2EC 109.5 . .
H2EA C2E H2EB 109.5 . .
H2EA C2E H2EC 109.5 . .
H2EB C2E H2EC 109.5 . .
C1F C2F H2FA 109.5 . .
C1F C2F H2FB 109.5 . .
C1F C2F H2FC 109.5 . .
H2FA C2F H2FB 109.5 . .
H2FA C2F H2FC 109.5 . .
H2FB C2F H2FC 109.5 . .
C2A C3A H3AA 119.4 . .
C2A C3A C4A 121.1(8) . .
C4A C3A H3AA 119.4 . .
C2B C3B H3BA 120.3 . .
C4B C3B C2B 119.4(9) . .
C4B C3B H3BA 120.3 . .
C3A C4A H4A 120.9 . .
C5A C4A C3A 118.3(8) . .
C5A C4A H4A 120.9 . .
C3B C4B H4B 120.0 . .
C3B C4B C5B 120.1(9) . .
C5B C4B H4B 120.0 . .
C4A C5A H5A 118.8 . .
C4A C5A C6A 122.4(8) . .
C6A C5A H5A 118.8 . .
C4B C5B H5B 119.3 . .
C4B C5B C6B 121.5(8) . .
C6B C5B H5B 119.3 . .
C1A C6A C5A 118.7(8) . .
C1A C6A C7A 124.4(7) . .
C5A C6A C7A 116.9(8) . .
C1B C6B C5B 118.6(8) . .
C1B C6B C7B 124.3(8) . .
C5B C6B C7B 117.1(8) . .
N1A C7A C6A 124.8(7) . .
N1A C7A H7A 117.6 . .
C6A C7A H7A 117.6 . .
N1B C7B C6B 126.1(8) . .
N1B C7B H7B 117.0 . .
C6B C7B H7B 117.0 . .
N1A C8A H8AA 110.2 . .
N1A C8A H8AB 110.2 . .
N1A C8A C9A 107.8(7) . .
H8AA C8A H8AB 108.5 . .
C9A C8A H8AA 110.2 . .
C9A C8A H8AB 110.2 . .
N1B C8B H8BA 110.2 . .
N1B C8B H8BB 110.2 . .
N1B C8B C9B 107.5(6) . .
H8BA C8B H8BB 108.5 . .
C9B C8B H8BA 110.2 . .
C9B C8B H8BB 110.2 . .
N2A C9A C8A 109.8(7) . .
N2A C9A H9AA 109.7 . .
N2A C9A H9AB 109.7 . .
C8A C9A H9AA 109.7 . .
C8A C9A H9AB 109.7 . .
H9AA C9A H9AB 108.2 . .
N2B C9B C8B 109.1(6) . .
N2B C9B H9BA 109.9 . .
N2B C9B H9BB 109.9 . .
C8B C9B H9BA 109.9 . .
C8B C9B H9BB 109.9 . .
H9BA C9B H9BB 108.3 . .
N2A C10A H10A 108.5 . .
N2A C10A H10B 108.5 . .
N2A C10A C11A 115.1(7) . .
H10A C10A H10B 107.5 . .
C11A C10A H10A 108.5 . .
C11A C10A H10B 108.5 . .
N2B C10B H10C 108.9 . .
N2B C10B H10D 108.9 . .
N2B C10B C11B 113.3(9) . .
H10C C10B H10D 107.7 . .
C11B C10B H10C 108.9 . .
C11B C10B H10D 108.9 . .
O3A C11A C10A 112.3(8) . .
O3A C11A H11A 109.2 . .
O3A C11A H11B 109.2 . .
C10A C11A H11A 109.2 . .
C10A C11A H11B 109.2 . .
H11A C11A H11B 107.9 . .
O3B C11B C10B 110.2(9) . .
O3B C11B H11C 109.6 . .
O3B C11B H11D 109.6 . .
C10B C11B H11C 109.6 . .
C10B C11B H11D 109.6 . .
H11C C11B H11D 108.1 . .
O1A C12A H12A 109.5 . .
O1A C12A H12B 109.5 . .
O1A C12A H12C 109.5 . .
H12A C12A H12B 109.5 . .
H12A C12A H12C 109.5 . .
H12B C12A H12C 109.5 . .
O1B C12B H12D 109.5 . .
O1B C12B H12E 109.5 . .
O1B C12B H12F 109.5 . .
H12D C12B H12E 109.5 . .
H12D C12B H12F 109.5 . .
H12E C12B H12F 109.5 . .

loop_
_geom_bond_atom_site_label_1
_geom_bond_atom_site_label_2
_geom_bond_distance
_geom_bond_site_symmetry_2
Dy1 Dy2 3.8634(7) 3_666
Dy1 Ni1 3.4984(12) .
Dy1 Ni2 3.4659(12) .
Dy1 O1 2.240(5) .
Dy1 O1A 2.562(5) .
Dy1 O1E 2.353(5) .
Dy1 O1F 2.327(5) .
Dy1 O2 2.331(5) .
Dy1 O2A 2.454(5) .
Dy1 O2D 2.321(5) .
Dy1 O3 2.416(5) .
Dy2 Dy1 3.8634(7) 3_666
Dy2 Ni1 3.4360(11) 3_666
Dy2 O1 2.228(5) .
Dy2 O1B 2.567(6) 3_666
Dy2 O2 2.405(5) 3_666
Dy2 O2B 2.452(5) 3_666
Dy2 O2C 2.341(5) 3_666
Dy2 O2E 2.362(5) .
Dy2 O2F 2.307(5) .
Dy2 O3 2.342(5) 3_666
Ni1 Dy2 3.4361(11) 3_666
Ni1 O1C 2.044(5) .
Ni1 O2 2.026(5) .
Ni1 O2A 2.193(5) .
Ni1 O2B 2.083(5) .
Ni1 N1B 2.000(7) .
Ni1 N2B 2.114(7) .
Ni2 O1D 2.076(5) .
Ni2 O2A 2.078(5) .
Ni2 O2B 2.196(5) .
Ni2 O3 2.019(5) .
Ni2 N1A 1.987(6) .
Ni2 N2A 2.139(7) .
O1 H1 0.840(2) .
O1A C2A 1.383(9) .
O1A C12A 1.450(9) .
O1B Dy2 2.567(6) 3_666
O1B C2B 1.371(9) .
O1B C12B 1.436(9) .
O1C C1C 1.246(9) .
O1D C1D 1.268(9) .
O1E C1E 1.261(9) .
O1F C1F 1.249(9) .
O2 Dy2 2.405(5) 3_666
O2 H2 0.840(2) .
O2A C1A 1.348(8) .
O2B Dy2 2.452(5) 3_666
O2B C1B 1.361(8) .
O2C Dy2 2.341(5) 3_666
O2C C1C 1.277(9) .
O2D C1D 1.257(9) .
O2E C1E 1.251(9) .
O2F C1F 1.267(9) .
O3 Dy2 2.342(5) 3_666
O3 H3 0.840(2) .
O3A H3A 0.8400 .
O3A C11A 1.415(11) .
O3B H3B 0.8399 .
O3B C11B 1.419(12) .
N1A C7A 1.274(10) .
N1A C8A 1.478(10) .
N1B C7B 1.258(10) .
N1B C8B 1.476(10) .
N2A H2A 1.0000 .
N2A C9A 1.473(9) .
N2A C10A 1.480(10) .
N2B H2B 1.0000 .
N2B C9B 1.483(10) .
N2B C10B 1.490(11) .
C1A C2A 1.416(11) .
C1A C6A 1.402(11) .
C1B C2B 1.412(11) .
C1B C6B 1.393(11) .
C1C C2C 1.496(11) .
C1D C2D 1.525(10) .
C1E C2E 1.483(10) .
C1F C2F 1.513(10) .
C2A C3A 1.367(10) .
C2B C3B 1.372(11) .
C2C H2CA 0.9800 .
C2C H2CB 0.9800 .
C2C H2CC 0.9800 .
C2D H2DA 0.9800 .
C2D H2DB 0.9800 .
C2D H2DC 0.9800 .
C2E H2EA 0.9800 .
C2E H2EB 0.9800 .
C2E H2EC 0.9800 .
C2F H2FA 0.9800 .
C2F H2FB 0.9800 .
C2F H2FC 0.9800 .
C3A H3AA 0.9500 .
C3A C4A 1.392(12) .
C3B H3BA 0.9500 .
C3B C4B 1.370(12) .
C4A H4A 0.9500 .
C4A C5A 1.365(12) .
C4B H4B 0.9500 .
C4B C5B 1.380(13) .
C5A H5A 0.9500 .
C5A C6A 1.427(11) .
C5B H5B 0.9500 .
C5B C6B 1.401(12) .
C6A C7A 1.464(11) .
C6B C7B 1.468(12) .
C7A H7A 0.9500 .
C7B H7B 0.9500 .
C8A H8AA 0.9900 .
C8A H8AB 0.9900 .
C8A C9A 1.519(12) .
C8B H8BA 0.9900 .
C8B H8BB 0.9900 .
C8B C9B 1.518(12) .
C9A H9AA 0.9900 .
C9A H9AB 0.9900 .
C9B H9BA 0.9900 .
C9B H9BB 0.9900 .
C10A H10A 0.9900 .
C10A H10B 0.9900 .
C10A C11A 1.534(11) .
C10B H10C 0.9900 .
C10B H10D 0.9900 .
C10B C11B 1.495(12) .
C11A H11A 0.9900 .
C11A H11B 0.9900 .
C11B H11C 0.9900 .
C11B H11D 0.9900 .
C12A H12A 0.9800 .
C12A H12B 0.9800 .
C12A H12C 0.9800 .
C12B H12D 0.9800 .
C12B H12E 0.9800 .
C12B H12F 0.9800 .
O4 H4 0.8696 .

loop_
_geom_hbond_atom_site_label_D
_geom_hbond_atom_site_label_H
_geom_hbond_atom_site_label_A
_geom_hbond_distance_DH
_geom_hbond_distance_HA
_geom_hbond_distance_DA
_geom_hbond_angle_DHA
O3A H3A O4 0.84 1.90 2.723(12) 168.2

loop_
_geom_torsion_atom_site_label_1
_geom_torsion_atom_site_label_2
_geom_torsion_atom_site_label_3
_geom_torsion_atom_site_label_4
_geom_torsion
_geom_torsion_site_symmetry_1
Dy1 O1A C2A C1A -22.3(7) .
Dy1 O1A C2A C3A 158.3(6) .
Dy1 O1E C1E O2E -20.5(13) .
Dy1 O1E C1E C2E 162.0(6) .
Dy1 O1F C1F O2F 4.3(14) .
Dy1 O1F C1F C2F -171.3(6) .
Dy1 O2A C1A C2A 29.1(8) .
Dy1 O2A C1A C6A -152.1(6) .
Dy1 O2D C1D O1D -8.9(13) .
Dy1 O2D C1D C2D 169.4(5) .
Dy2 O1B C2B C1B -34.9(8) 3_666
Dy2 O1B C2B C3B 143.7(7) 3_666
Dy2 O2B C1B C2B 34.2(8) 3_666
Dy2 O2B C1B C6B -142.5(7) 3_666
Dy2 O2C C1C O1C -3.8(14) 3_666
Dy2 O2C C1C C2C 178.0(6) 3_666
Dy2 O2E C1E O1E 19.3(13) .
Dy2 O2E C1E C2E -163.2(6) .
Dy2 O2F C1F O1F -8.1(14) .
Dy2 O2F C1F C2F 167.6(6) .
Ni1 O1C C1C O2C 5.2(12) .
Ni1 O1C C1C C2C -176.5(6) .
Ni1 O2A C1A C2A -89.7(7) .
Ni1 O2A C1A C6A 89.1(8) .
Ni1 O2B C1B C2B 148.3(5) .
Ni1 O2B C1B C6B -28.4(10) .
Ni1 N1B C7B C6B 16.0(12) .
Ni1 N1B C8B C9B 34.2(8) .
Ni1 N2B C9B C8B 41.3(7) .
Ni1 N2B C10B C11B 178.0(6) .
Ni2 O1D C1D O2D 12.9(11) .
Ni2 O1D C1D C2D -165.4(5) .
Ni2 O2A C1A C2A 151.1(5) .
Ni2 O2A C1A C6A -30.1(9) .
Ni2 O2B C1B C2B -87.6(8) .
Ni2 O2B C1B C6B 95.7(8) .
Ni2 N1A C7A C6A 14.6(11) .
Ni2 N1A C8A C9A 34.3(8) .
Ni2 N2A C9A C8A 41.0(7) .
Ni2 N2A C10A C11A 176.4(6) .
O1A C2A C3A C4A -179.6(7) .
O1B C2B C3B C4B -176.3(8) .
O2A C1A C2A O1A -3.2(9) .
O2A C1A C2A C3A 176.2(7) .
O2A C1A C6A C5A -176.8(7) .
O2A C1A C6A C7A 6.3(12) .
O2B C1B C2B O1B 2.3(10) .
O2B C1B C2B C3B -176.4(7) .
O2B C1B C6B C5B 176.1(8) .
O2B C1B C6B C7B -3.0(13) .
N1A C8A C9A N2A -50.4(9) .
N1B C8B C9B N2B -49.9(9) .
N2A C10A C11A O3A 62.7(10) .
N2B C10B C11B O3B 54.9(13) .
C1A C2A C3A C4A 1.1(12) .
C1A C6A C7A N1A 3.8(12) .
C1B C2B C3B C4B 2.3(13) .
C1B C6B C7B N1B 11.7(14) .
C2A C1A C6A C5A 2.0(10) .
C2A C1A C6A C7A -174.9(7) .
C2A C3A C4A C5A 1.1(12) .
C2B C1B C6B C5B -0.5(12) .
C2B C1B C6B C7B -179.7(8) .
C2B C3B C4B C5B -5.0(15) .
C3A C4A C5A C6A -1.7(12) .
C3B C4B C5B C6B 5.1(15) .
C4A C5A C6A C1A 0.1(12) .
C4A C5A C6A C7A 177.3(7) .
C4B C5B C6B C1B -2.3(14) .
C4B C5B C6B C7B 176.9(9) .
C5A C6A C7A N1A -173.1(7) .
C5B C6B C7B N1B -167.5(9) .
C6A C1A C2A O1A 178.0(6) .
C6A C1A C2A C3A -2.6(11) .
C6B C1B C2B O1B 179.2(7) .
C6B C1B C2B C3B 0.5(12) .
C7A N1A C8A C9A -130.2(7) .
C7B N1B C8B C9B -122.6(8) .
C8A N1A C7A C6A 177.0(7) .
C8B N1B C7B C6B 170.7(7) .
C9A N2A C10A C11A 55.6(10) .
C9B N2B C10B C11B 56.1(10) .
C10A N2A C9A C8A 165.8(7) .
C10B N2B C9B C8B 167.5(7) .
C12A O1A C2A C1A 177.4(6) .
C12A O1A C2A C3A -2.0(10) .
C12B O1B C2B C1B 176.1(7) .
C12B O1B C2B C3B -5.2(11) .

loop_
_smtbx_masks_void_nr
_smtbx_masks_void_average_x
_smtbx_masks_void_average_y
_smtbx_masks_void_average_z
_smtbx_masks_void_volume
_smtbx_masks_void_count_electrons
1 0.000 -0.271 0.500 365.0 144.4
2 0.500 0.976 0.000 365.0 144.4
